data_7209576
loop_
_publ_author_name
'Anthony, Savarimuthu Philip'
'Varughese, Sunil'

_publ_section_title
;
 Diaminotriazine substituted diphenyl ether: reversible structural
 transformation and solvent dependent solid state fluorescence
;
_journal_issue 20
_journal_name_full CrystEngComm
_journal_page_first 4117
_journal_paper_doi 10.1039/c3ce00014a
_journal_volume 15
_journal_year 2013
_chemical_formula_moiety 'C18 H16 N10 O, H2 O'
_chemical_formula_sum 'C18 H18 N10 O2'
_chemical_formula_weight 406.42
_chemical_name_systematic
;
?
;
_space_group_IT_number 14
_symmetry_cell_setting monoclinic
_symmetry_space_group_name_Hall '-P 2ybc'
_symmetry_space_group_name_H-M 'P 1 21/c 1'
_atom_sites_solution_hydrogens geom
_atom_sites_solution_primary direct
_atom_sites_solution_secondary difmap
_audit_creation_method SHELXL-97
_cell_angle_alpha 90.00
_cell_angle_beta 115.635(5)
_cell_angle_gamma 90.00
_cell_formula_units_Z 4
_cell_length_a 15.882(4)
_cell_length_b 7.619(2)
_cell_length_c 17.176(4)
_cell_measurement_reflns_used 3276
_cell_measurement_temperature 571(2)
_cell_measurement_theta_max 47.89
_cell_measurement_theta_min 2.89
_cell_volume 1873.8(8)
_computing_cell_refinement SAINTPLUS
_computing_data_collection SMART
_computing_data_reduction SAINTPLUS
_computing_structure_refinement 'SHELXTL (Sheldrick, 1997)'
_computing_structure_solution 'SHELXTL (Sheldrick, 1990)'
_diffrn_ambient_temperature 571(2)
_diffrn_measured_fraction_theta_full 0.995
_diffrn_measured_fraction_theta_max 0.995
_diffrn_measurement_device_type 'Bruker Apex CCD Area Detector'
_diffrn_measurement_method 'phi and omega scan'
_diffrn_radiation_monochromator graphite
_diffrn_radiation_source 'fine-focus sealed tube'
_diffrn_radiation_type MoK\a
_diffrn_radiation_wavelength 0.71073
_diffrn_reflns_av_R_equivalents 0.0775
_diffrn_reflns_av_sigmaI/netI 0.0715
_diffrn_reflns_limit_h_max 18
_diffrn_reflns_limit_h_min -13
_diffrn_reflns_limit_k_max 9
_diffrn_reflns_limit_k_min -8
_diffrn_reflns_limit_l_max 16
_diffrn_reflns_limit_l_min -20
_diffrn_reflns_number 10566
_diffrn_reflns_theta_full 25.05
_diffrn_reflns_theta_max 25.05
_diffrn_reflns_theta_min 1.42
_exptl_absorpt_coefficient_mu 0.102
_exptl_absorpt_correction_T_max 0.9868
_exptl_absorpt_correction_T_min 0.9729
_exptl_absorpt_correction_type multi-scan
_exptl_absorpt_process_details 'SADABS; Sheldrick, 1997'
_exptl_crystal_colour Colorless
_exptl_crystal_density_diffrn 1.441
_exptl_crystal_density_method 'not measured'
_exptl_crystal_description Blocks
_exptl_crystal_F_000 848
_exptl_crystal_size_max 0.27
_exptl_crystal_size_mid 0.20
_exptl_crystal_size_min 0.13
_refine_diff_density_max 0.215
_refine_diff_density_min -0.217
_refine_diff_density_rms 0.047
_refine_ls_extinction_method none
_refine_ls_goodness_of_fit_ref 0.903
_refine_ls_hydrogen_treatment mixed
_refine_ls_matrix_type full
_refine_ls_number_parameters 343
_refine_ls_number_reflns 3290
_refine_ls_number_restraints 0
_refine_ls_restrained_S_all 0.903
_refine_ls_R_factor_all 0.0824
_refine_ls_R_factor_gt 0.0489
_refine_ls_shift/su_max 0.000
_refine_ls_shift/su_mean 0.000
_refine_ls_structure_factor_coef Fsqd
_refine_ls_weighting_details 'calc w=1/[\s^2^(Fo^2^)+(0.0472P)^2^+0.0000P] where P=(Fo^2^+2Fc^2^)/3'
_refine_ls_weighting_scheme calc
_refine_ls_wR_factor_gt 0.0981
_refine_ls_wR_factor_ref 0.1084
_reflns_number_gt 2069
_reflns_number_total 3290
_reflns_threshold_expression >2sigma(I)
_cod_data_source_file c3ce00014a.txt
_cod_data_source_block w
_cod_depositor_comments
;
The following automatic conversions were performed:

'_symmetry_cell_setting' value 'Monoclinic' changed to 'monoclinic'
according to /home/saulius/struct/CIF-dictionaries/cif_core.dic
dictionary named 'cif_core.dic' version 2.4.2 from
2011-04-26.

'_exptl_absorpt_correction_type' value 'Multi-scan'
changed to 'multi-scan' according to
/home/saulius/struct/CIF-dictionaries/cif_core.dic dictionary named
'cif_core.dic' version 2.4.2 from 2011-04-26.

Automatic conversion script
Id: cif_fix_values 1891 2012-01-12 08:04:46Z andrius 
;
_cod_original_sg_symbol_H-M 'P 21/c'
_cod_database_code 7209576

loop_
_symmetry_equiv_pos_as_xyz
'x, y, z'
'-x, y+1/2, -z+1/2'
'-x, -y, -z'
'x, -y-1/2, z-1/2'

loop_
_atom_site_label
_atom_site_type_symbol
_atom_site_fract_x
_atom_site_fract_y
_atom_site_fract_z
_atom_site_U_iso_or_equiv
_atom_site_adp_type
_atom_site_occupancy
_atom_site_symmetry_multiplicity
_atom_site_calc_flag
O1 O 0.41371(10) 0.5769(2) 0.38449(9) 0.0484(5) Uani 1 1 d
N8 N 0.06325(12) 0.7391(2) 0.46293(11) 0.0357(5) Uani 1 1 d
N9 N -0.07844(14) 0.8387(3) 0.45097(14) 0.0452(6) Uani 1 1 d
N10 N 0.01534(13) 0.6948(2) 0.57548(12) 0.0409(5) Uani 1 1 d
N11 N 0.11381(18) 0.5478(3) 0.69633(14) 0.0537(7) Uani 1 1 d
N12 N 0.16414(13) 0.5896(2) 0.59136(11) 0.0400(5) Uani 1 1 d
N20 N 0.38264(12) 0.4651(2) 0.00435(11) 0.0372(5) Uani 1 1 d
N21 N 0.41003(17) 0.4744(3) -0.11614(16) 0.0520(6) Uani 1 1 d
N22 N 0.26586(13) 0.3775(2) -0.13415(11) 0.0362(5) Uani 1 1 d
N23 N 0.12762(14) 0.2686(3) -0.14232(14) 0.0457(6) Uani 1 1 d
N24 N 0.23388(12) 0.3694(2) -0.01085(11) 0.0346(5) Uani 1 1 d
C1 C 0.34303(15) 0.5900(3) 0.41197(14) 0.0374(6) Uani 1 1 d
C2 C 0.25691(17) 0.6574(3) 0.36019(16) 0.0452(7) Uani 1 1 d
C3 C 0.19218(17) 0.6789(3) 0.39316(15) 0.0424(6) Uani 1 1 d
C4 C 0.21255(15) 0.6318(3) 0.47785(13) 0.0347(5) Uani 1 1 d
C5 C 0.29972(16) 0.5617(3) 0.52770(15) 0.0400(6) Uani 1 1 d
C6 C 0.36495(17) 0.5407(3) 0.49543(15) 0.0427(6) Uani 1 1 d
C7 C 0.14270(15) 0.6557(3) 0.51304(14) 0.0337(5) Uani 1 1 d
C9 C 0.00181(16) 0.7559(3) 0.49792(14) 0.0362(5) Uani 1 1 d
C11 C 0.09729(16) 0.6134(3) 0.61914(14) 0.0375(6) Uani 1 1 d
C13 C 0.38938(15) 0.5399(3) 0.29805(13) 0.0371(6) Uani 1 1 d
C14 C 0.43298(17) 0.6330(3) 0.25744(15) 0.0406(6) Uani 1 1 d
C15 C 0.41171(16) 0.5966(3) 0.17250(15) 0.0391(6) Uani 1 1 d
C16 C 0.34731(14) 0.4668(3) 0.12758(13) 0.0331(5) Uani 1 1 d
C17 C 0.30656(16) 0.3707(3) 0.17122(14) 0.0373(6) Uani 1 1 d
C18 C 0.32713(17) 0.4078(3) 0.25579(15) 0.0399(6) Uani 1 1 d
C19 C 0.31987(15) 0.4327(3) 0.03463(13) 0.0312(5) Uani 1 1 d
C21 C 0.35071(15) 0.4376(3) -0.08126(13) 0.0355(6) Uani 1 1 d
C23 C 0.21197(15) 0.3383(3) -0.09466(14) 0.0334(5) Uani 1 1 d
H2 H 0.2424(15) 0.690(3) 0.3059(15) 0.049(7) Uiso 1 1 d
H3 H 0.1296(17) 0.730(3) 0.3568(14) 0.053(7) Uiso 1 1 d
H5 H 0.3154(14) 0.528(3) 0.5845(14) 0.040(6) Uiso 1 1 d
H6 H 0.4213(16) 0.494(3) 0.5291(14) 0.045(7) Uiso 1 1 d
H9A H -0.0896(17) 0.885(3) 0.3928(16) 0.064(8) Uiso 1 1 d
H9B H -0.1213(17) 0.848(3) 0.4684(14) 0.045(7) Uiso 1 1 d
H11A H 0.072(2) 0.562(4) 0.7117(17) 0.064(9) Uiso 1 1 d
H11B H 0.169(2) 0.496(3) 0.7266(16) 0.069(9) Uiso 1 1 d
H14 H 0.4745(16) 0.726(3) 0.2853(14) 0.055(7) Uiso 1 1 d
H15 H 0.4379(15) 0.668(3) 0.1422(13) 0.039(6) Uiso 1 1 d
H17 H 0.2646(14) 0.273(3) 0.1431(12) 0.032(6) Uiso 1 1 d
H18 H 0.2973(15) 0.340(3) 0.2826(14) 0.043(6) Uiso 1 1 d
H21A H 0.478(2) 0.499(4) -0.0748(19) 0.101(10) Uiso 1 1 d
H21B H 0.3883(17) 0.461(3) -0.1692(17) 0.060(9) Uiso 1 1 d
H23A H 0.1164(14) 0.225(3) -0.1921(14) 0.036(7) Uiso 1 1 d
H23B H 0.093(2) 0.231(4) -0.1120(19) 0.083(10) Uiso 1 1 d
O90 O -0.01938(14) 0.9224(3) 0.30446(12) 0.0657(6) Uani 1 1 d
H90A H 0.020(2) 0.848(4) 0.362(2) 0.112(12) Uiso 1 1 d
H90B H 0.002(3) 1.042(6) 0.318(3) 0.18(2) Uiso 1 1 d

loop_
_atom_site_aniso_label
_atom_site_aniso_U_11
_atom_site_aniso_U_22
_atom_site_aniso_U_33
_atom_site_aniso_U_23
_atom_site_aniso_U_13
_atom_site_aniso_U_12
O1 0.0307(9) 0.0876(13) 0.0293(9) -0.0047(8) 0.0153(7) 0.0036(8)
N8 0.0299(11) 0.0436(11) 0.0374(11) -0.0005(9) 0.0182(9) 0.0038(9)
N9 0.0299(13) 0.0653(15) 0.0466(14) 0.0088(11) 0.0222(11) 0.0102(11)
N10 0.0353(12) 0.0541(13) 0.0388(11) 0.0049(10) 0.0212(9) 0.0044(10)
N11 0.0411(15) 0.0848(18) 0.0409(13) 0.0123(12) 0.0232(12) 0.0124(13)
N12 0.0357(11) 0.0517(12) 0.0363(11) 0.0013(9) 0.0191(9) 0.0041(9)
N20 0.0330(11) 0.0520(12) 0.0335(11) -0.0025(9) 0.0209(9) -0.0041(9)
N21 0.0414(14) 0.0871(18) 0.0377(14) -0.0095(12) 0.0266(12) -0.0156(12)
N22 0.0317(11) 0.0473(12) 0.0356(11) -0.0030(9) 0.0201(9) -0.0017(9)
N23 0.0395(13) 0.0667(15) 0.0346(12) -0.0091(11) 0.0195(11) -0.0129(11)
N24 0.0301(11) 0.0452(12) 0.0319(10) -0.0006(8) 0.0167(9) -0.0022(9)
C1 0.0309(13) 0.0504(15) 0.0344(13) -0.0054(11) 0.0174(11) 0.0011(11)
C2 0.0422(16) 0.0657(18) 0.0327(14) 0.0084(12) 0.0209(12) 0.0109(13)
C3 0.0344(15) 0.0556(16) 0.0386(14) 0.0049(12) 0.0172(12) 0.0124(12)
C4 0.0320(13) 0.0395(13) 0.0336(12) -0.0038(10) 0.0152(10) -0.0003(11)
C5 0.0373(15) 0.0558(16) 0.0289(13) 0.0004(11) 0.0163(11) 0.0034(12)
C6 0.0283(14) 0.0620(17) 0.0342(14) 0.0004(12) 0.0101(11) 0.0079(12)
C7 0.0301(13) 0.0375(13) 0.0356(13) -0.0067(10) 0.0163(10) -0.0039(11)
C9 0.0323(13) 0.0406(13) 0.0401(13) -0.0027(11) 0.0196(11) -0.0005(11)
C11 0.0365(14) 0.0471(14) 0.0325(13) -0.0029(11) 0.0183(11) -0.0007(11)
C13 0.0284(13) 0.0551(15) 0.0291(12) 0.0025(11) 0.0137(10) 0.0078(11)
C14 0.0363(14) 0.0501(16) 0.0399(14) -0.0082(12) 0.0208(12) -0.0054(12)
C15 0.0391(15) 0.0468(15) 0.0411(14) 0.0013(12) 0.0263(12) -0.0029(12)
C16 0.0276(12) 0.0412(13) 0.0334(12) 0.0020(10) 0.0159(10) 0.0035(11)
C17 0.0312(14) 0.0452(15) 0.0370(13) 0.0021(11) 0.0161(11) -0.0019(11)
C18 0.0370(14) 0.0538(16) 0.0363(13) 0.0097(12) 0.0227(12) 0.0019(12)
C19 0.0296(13) 0.0346(13) 0.0329(12) 0.0032(10) 0.0168(10) 0.0041(10)
C21 0.0336(14) 0.0422(14) 0.0359(13) 0.0012(10) 0.0199(11) 0.0014(11)
C23 0.0290(13) 0.0365(13) 0.0365(13) 0.0006(10) 0.0159(10) -0.0003(10)
O90 0.0667(14) 0.0745(15) 0.0493(12) 0.0021(11) 0.0189(10) -0.0026(11)

loop_
_atom_type_symbol
_atom_type_description
_atom_type_scat_dispersion_real
_atom_type_scat_dispersion_imag
_atom_type_scat_source
C C 0.0033 0.0016 'International Tables Vol C Tables 4.2.6.8 and 6.1.1.4'
H H 0.0000 0.0000 'International Tables Vol C Tables 4.2.6.8 and 6.1.1.4'
N N 0.0061 0.0033 'International Tables Vol C Tables 4.2.6.8 and 6.1.1.4'
O O 0.0106 0.0060 'International Tables Vol C Tables 4.2.6.8 and 6.1.1.4'

loop_
_geom_angle_atom_site_label_1
_geom_angle_atom_site_label_2
_geom_angle_atom_site_label_3
_geom_angle
C13 O1 C1 118.83(16)
C7 N8 C9 114.73(19)
C9 N10 C11 114.63(19)
C7 N12 C11 114.10(18)
C19 N20 C21 113.91(18)
C23 N22 C21 114.20(18)
C19 N24 C23 114.47(18)
C2 C1 C6 120.8(2)
C2 C1 O1 122.1(2)
C6 C1 O1 117.1(2)
C1 C2 C3 119.3(2)
C2 C3 C4 121.3(2)
C5 C4 C3 117.6(2)
C5 C4 C7 121.3(2)
C3 C4 C7 121.1(2)
C6 C5 C4 121.4(2)
C1 C6 C5 119.5(2)
N12 C7 N8 125.8(2)
N12 C7 C4 116.98(19)
N8 C7 C4 117.25(19)
N9 C9 N10 117.8(2)
N9 C9 N8 117.3(2)
N10 C9 N8 124.9(2)
N11 C11 N10 117.1(2)
N11 C11 N12 117.0(2)
N10 C11 N12 125.9(2)
C14 C13 C18 121.0(2)
C14 C13 O1 118.0(2)
C18 C13 O1 121.0(2)
C13 C14 C15 119.2(2)
C14 C15 C16 121.0(2)
C15 C16 C17 118.5(2)
C15 C16 C19 121.6(2)
C17 C16 C19 119.9(2)
C18 C17 C16 120.5(2)
C17 C18 C13 119.7(2)
N20 C19 N24 125.95(19)
N20 C19 C16 117.81(19)
N24 C19 C16 116.24(18)
N22 C21 N21 117.5(2)
N22 C21 N20 125.9(2)
N21 C21 N20 116.6(2)
N22 C23 N23 118.0(2)
N22 C23 N24 125.2(2)
N23 C23 N24 116.7(2)

loop_
_geom_bond_atom_site_label_1
_geom_bond_atom_site_label_2
_geom_bond_distance
O1 C13 1.392(2)
O1 C1 1.397(2)
N8 C7 1.341(3)
N8 C9 1.355(3)
N9 C9 1.336(3)
N10 C9 1.338(3)
N10 C11 1.340(3)
N11 C11 1.333(3)
N12 C7 1.335(3)
N12 C11 1.351(3)
N20 C19 1.332(3)
N20 C21 1.348(3)
N21 C21 1.347(3)
N22 C23 1.336(3)
N22 C21 1.339(3)
N23 C23 1.341(3)
N24 C19 1.336(3)
N24 C23 1.348(3)
C1 C2 1.368(3)
C1 C6 1.373(3)
C2 C3 1.381(3)
C3 C4 1.394(3)
C4 C5 1.382(3)
C4 C7 1.486(3)
C5 C6 1.380(3)
C13 C14 1.374(3)
C13 C18 1.377(3)
C14 C15 1.376(3)
C15 C16 1.391(3)
C16 C17 1.392(3)
C16 C19 1.485(3)
C17 C18 1.373(3)
